data_1551506
loop_
_publ_author_name
'Zi-Shuo Yao'
'Masaki Mito'
'Takashi Kamachi'
'Yoshihito Shiota'
'Kazunari Yoshizawa'
'Nobuaki Azuma'
'Yuji Miyazaki'
'Kazuyuki Takahashi'
'Kuirun Zhang'
'Takumi Nakanishi'
'Soonchul Kang'
'Shinji Kanegawa'
'Osamu Sato'

_publ_section_title
;
 Molecular motor-driven abrupt anisotropic shape change in a single
 crystal of a Ni complex
;
_journal_name_full 'Nature Chemistry'
_journal_page_first 1079
_journal_page_last 1083
_journal_paper_doi 10.1038/nchem.2092
_journal_volume 6
_journal_year 2014
_chemical_formula_sum 'C8 H24 N6 O4 Zn'
_chemical_formula_weight 333.70
_space_group_crystal_system triclinic
_space_group_IT_number 2
_space_group_name_Hall '-P 1'
_space_group_name_H-M_alt 'P -1'
_atom_sites_solution_hydrogens geom
_cell_angle_alpha 70.619(9)
_cell_angle_beta 71.953(8)
_cell_angle_gamma 71.335(9)
_cell_formula_units_Z 4
_cell_length_a 9.0184(8)
_cell_length_b 13.0497(11)
_cell_length_c 13.4511(12)
_cell_measurement_reflns_used 5293
_cell_measurement_temperature 200(2)
_cell_measurement_theta_max 30.8163
_cell_measurement_theta_min 2.4482
_cell_volume 1377.6(2)
_computing_cell_refinement 'CrystalClear (Rigaku Inc., 2008)'
_computing_data_collection 'CrystalClear (Rigaku Inc., 2008)'
_computing_data_reduction 'CrystalClear (Rigaku Inc., 2008)'
_computing_structure_refinement 'SHELXL-2013 (Sheldrick, 2013)'
_computing_structure_solution 'SHELXS97 (Sheldrick, 2008)'
_diffrn_ambient_temperature 200(2)
_diffrn_detector_area_resol_mean 28.5714
_diffrn_measured_fraction_theta_full 0.981
_diffrn_measured_fraction_theta_max 0.867
_diffrn_measurement_device_type 'Rigaku Saturn724'
_diffrn_measurement_method \w
_diffrn_radiation_type MoK\a
_diffrn_radiation_wavelength 0.71075
_diffrn_reflns_av_R_equivalents 0.0531
_diffrn_reflns_av_unetI/netI 0.0418
_diffrn_reflns_Laue_measured_fraction_full 0.981
_diffrn_reflns_Laue_measured_fraction_max 0.867
_diffrn_reflns_limit_h_max 11
_diffrn_reflns_limit_h_min -9
_diffrn_reflns_limit_k_max 17
_diffrn_reflns_limit_k_min -16
_diffrn_reflns_limit_l_max 19
_diffrn_reflns_limit_l_min -17
_diffrn_reflns_number 20442
_diffrn_reflns_point_group_measured_fraction_full 0.981
_diffrn_reflns_point_group_measured_fraction_max 0.867
_diffrn_reflns_theta_full 25.242
_diffrn_reflns_theta_max 30.816
_diffrn_reflns_theta_min 2.448
_diffrn_source 'fine-focus sealed tube'
_exptl_absorpt_coefficient_mu 1.804
_exptl_absorpt_correction_T_max 1.0000
_exptl_absorpt_correction_T_min 0.8776
_exptl_absorpt_correction_type multi-scan
_exptl_crystal_colour Colorless
_exptl_crystal_density_diffrn 1.609
_exptl_crystal_description Prism
_exptl_crystal_F_000 704
_exptl_crystal_size_max 0.09
_exptl_crystal_size_mid 0.07
_exptl_crystal_size_min 0.06
_refine_diff_density_max 2.309
_refine_diff_density_min -1.038
_refine_diff_density_rms 0.170
_refine_ls_extinction_coef .
_refine_ls_extinction_method none
_refine_ls_goodness_of_fit_ref 0.902
_refine_ls_hydrogen_treatment constr
_refine_ls_matrix_type full
_refine_ls_number_parameters 344
_refine_ls_number_reflns 7003
_refine_ls_number_restraints 0
_refine_ls_restrained_S_all 0.902
_refine_ls_R_factor_all 0.0923
_refine_ls_R_factor_gt 0.0881
_refine_ls_shift/su_max 0.000
_refine_ls_shift/su_mean 0.000
_refine_ls_structure_factor_coef Fsqd
_refine_ls_weighting_details 'w=1/[\s^2^(Fo^2^)+(0.1064P)^2^+21.0780P] where P=(Fo^2^+2Fc^2^)/3'
_refine_ls_weighting_scheme calc
_refine_ls_wR_factor_gt 0.2348
_refine_ls_wR_factor_ref 0.2385
_reflns_Friedel_coverage 0.000
_reflns_Friedel_fraction_full .
_reflns_Friedel_fraction_max .
_reflns_number_gt 6556
_reflns_number_total 7003
_reflns_threshold_expression 'I > 2\s(I)'
_cod_data_source_file nchem.2092-s10.cif
_cod_data_source_block 3_at_200_K_LT_phase
_cod_depositor_comments
;
The following automatic conversions were performed:

data item '_exptl_absorpt_correction_type' value 'Multi-scan' was
changed to 'multi-scan' in accordance with the built-in table derived
from the CIF Core dictionary named 'cif_core.dic' version 2.4.5 last
updated on 2014-11-21.

Automatic conversion script
Id: cif_fix_values 6909 2019-04-08 15:41:33Z antanas 
;
_cod_database_code 1551506
_shelx_space_group_comment
;
The symmetry employed for this shelxl refinement is uniquely defined
by the following loop, which should always be used as a source of
symmetry information in preference to the above space-group names.
They are only intended as comments.
;
_shelx_estimated_absorpt_t_min 0.714
_shelx_estimated_absorpt_t_max 0.714
_shelxl_version_number 2013-4

loop_
_space_group_symop_operation_xyz
'x, y, z'
'-x, -y, -z'

loop_
_atom_site_label
_atom_site_type_symbol
_atom_site_fract_x
_atom_site_fract_y
_atom_site_fract_z
_atom_site_U_iso_or_equiv
_atom_site_adp_type
_atom_site_occupancy
_atom_site_site_symmetry_order
_atom_site_calc_flag
_atom_site_refinement_flags_posn
_atom_site_refinement_flags_adp
_atom_site_refinement_flags_occupancy
_atom_site_disorder_assembly
_atom_site_disorder_group
Zn1 Zn 0.41191(9) 0.45233(6) 0.29482(6) 0.02448(19) Uani 1 1 d . . . . .
Zn2 Zn 0.18143(8) 0.03852(6) 0.20449(5) 0.02309(18) Uani 1 1 d . . . . .
O1 O 0.9307(8) 0.4149(6) 0.4116(6) 0.063(2) Uani 1 1 d . . . . .
O2 O 1.0438(7) 0.2602(5) 0.3584(5) 0.0462(14) Uani 1 1 d . . . . .
O3 O 0.7113(8) 0.3141(5) 0.5638(5) 0.0519(15) Uani 1 1 d . . . . .
O4 O 0.7817(7) 0.1789(4) 0.4810(5) 0.0383(11) Uani 1 1 d . . . . .
O5 O 0.6968(7) 0.2105(5) 0.1532(5) 0.0467(14) Uani 1 1 d . . . . .
O6 O 0.7910(8) 0.0873(5) 0.0553(6) 0.0539(17) Uani 1 1 d . . . . .
O7 O 0.4792(8) 0.3280(5) 0.0306(5) 0.0494(15) Uani 1 1 d . . . . .
O8 O 0.5669(8) 0.1999(5) -0.0609(5) 0.0471(14) Uani 1 1 d . . . . .
N1 N 0.6047(7) 0.4644(5) 0.1496(4) 0.0286(11) Uani 1 1 d . . . . .
H1A H 0.6380 0.3948 0.1255 0.034 Uiso 1 1 calc R U . . .
H1B H 0.5674 0.5279 0.0907 0.034 Uiso 1 1 calc R U . . .
N2 N 0.5660(7) 0.5198(5) 0.3434(5) 0.0308(11) Uani 1 1 d . . . . .
H2A H 0.5000 0.5801 0.3792 0.037 Uiso 1 1 calc R U . . .
H2B H 0.6263 0.4600 0.3945 0.037 Uiso 1 1 calc R U . . .
N3 N 0.2639(7) 0.4224(5) 0.2106(4) 0.0306(11) Uani 1 1 d . . . . .
H3A H 0.3324 0.3767 0.1597 0.037 Uiso 1 1 calc R U . . .
H3B H 0.1846 0.3815 0.2634 0.037 Uiso 1 1 calc R U . . .
N4 N 0.2628(7) 0.6239(5) 0.2490(5) 0.0314(11) Uani 1 1 d . . . . .
H4A H 0.2271 0.6591 0.3100 0.038 Uiso 1 1 calc R U . . .
H4B H 0.3248 0.6705 0.1861 0.038 Uiso 1 1 calc R U . . .
N5 N 0.5122(7) 0.2736(4) 0.3586(4) 0.0282(11) Uani 1 1 d . . . . .
H5A H 0.5385 0.2331 0.3024 0.034 Uiso 1 1 calc R U . . .
H5B H 0.6115 0.2622 0.3819 0.034 Uiso 1 1 calc R U . . .
N6 N 0.2445(8) 0.4259(5) 0.4520(5) 0.0330(12) Uani 1 1 d . . . . .
H6A H 0.2284 0.4861 0.4863 0.040 Uiso 1 1 calc R U . . .
H6B H 0.1391 0.4259 0.4438 0.040 Uiso 1 1 calc R U . . .
N7 N 0.3733(6) -0.1087(5) 0.2449(4) 0.0263(10) Uani 1 1 d . . . . .
H7A H 0.3316 -0.1611 0.3128 0.032 Uiso 1 1 calc R U . . .
H7B H 0.4144 -0.1478 0.1865 0.032 Uiso 1 1 calc R U . . .
N8 N 0.3274(6) 0.1119(5) 0.2573(5) 0.0284(10) Uani 1 1 d . . . . .
H8A H 0.3924 0.1556 0.1937 0.034 Uiso 1 1 calc R U . . .
H8B H 0.2566 0.1621 0.3036 0.034 Uiso 1 1 calc R U . . .
N9 N 0.2865(7) 0.0779(5) 0.0303(4) 0.0300(11) Uani 1 1 d . . . . .
H9A H 0.3898 0.0979 0.0150 0.036 Uiso 1 1 calc R U . . .
H9B H 0.3061 0.0128 0.0017 0.036 Uiso 1 1 calc R U . . .
N10 N 0.0287(7) 0.2043(4) 0.1569(5) 0.0296(11) Uani 1 1 d . . . . .
H10A H -0.0795 0.1985 0.1599 0.036 Uiso 1 1 calc R U . . .
H10B H 0.0172 0.2489 0.2069 0.036 Uiso 1 1 calc R U . . .
N11 N 0.0404(7) -0.0539(5) 0.1783(5) 0.0298(11) Uani 1 1 d . . . . .
H11A H -0.0375 -0.0022 0.1349 0.036 Uiso 1 1 calc R U . . .
H11B H 0.1116 -0.1103 0.1390 0.036 Uiso 1 1 calc R U . . .
N12 N 0.0225(7) 0.0107(5) 0.3632(4) 0.0285(11) Uani 1 1 d . . . . .
H12A H 0.0816 -0.0466 0.4163 0.034 Uiso 1 1 calc R U . . .
H12B H -0.0200 0.0810 0.3867 0.034 Uiso 1 1 calc R U . . .
C1 C 0.7402(9) 0.4815(7) 0.1747(7) 0.0392(16) Uani 1 1 d . . . . .
H1C H 0.8143 0.5109 0.1069 0.047 Uiso 1 1 calc R U . . .
H1D H 0.8004 0.4093 0.2139 0.047 Uiso 1 1 calc R U . . .
C2 C 0.6773(9) 0.5638(6) 0.2441(7) 0.0375(15) Uani 1 1 d . . . . .
H2C H 0.7679 0.5753 0.2625 0.045 Uiso 1 1 calc R U . . .
H2D H 0.6210 0.6369 0.2037 0.045 Uiso 1 1 calc R U . . .
C3 C 0.1810(9) 0.5313(6) 0.1514(6) 0.0366(15) Uani 1 1 d . . . . .
H3C H 0.0880 0.5230 0.1330 0.044 Uiso 1 1 calc R U . . .
H3D H 0.2551 0.5597 0.0831 0.044 Uiso 1 1 calc R U . . .
C4 C 0.1234(9) 0.6139(6) 0.2212(7) 0.0391(16) Uani 1 1 d . . . . .
H4C H 0.0689 0.6879 0.1812 0.047 Uiso 1 1 calc R U . . .
H4D H 0.0457 0.5871 0.2881 0.047 Uiso 1 1 calc R U . . .
C5 C 0.3890(9) 0.2327(6) 0.4510(5) 0.0335(14) Uani 1 1 d . . . . .
H5C H 0.4379 0.1597 0.4957 0.040 Uiso 1 1 calc R U . . .
H5D H 0.3050 0.2221 0.4249 0.040 Uiso 1 1 calc R U . . .
C6 C 0.3147(10) 0.3174(6) 0.5182(5) 0.0364(15) Uani 1 1 d . . . . .
H6C H 0.2303 0.2909 0.5804 0.044 Uiso 1 1 calc R U . . .
H6D H 0.3981 0.3253 0.5468 0.044 Uiso 1 1 calc R U . . .
C7 C 0.5034(8) -0.0734(6) 0.2584(6) 0.0307(13) Uani 1 1 d . . . . .
H7C H 0.5701 -0.0445 0.1866 0.037 Uiso 1 1 calc R U . . .
H7D H 0.5730 -0.1382 0.2995 0.037 Uiso 1 1 calc R U . . .
C8 C 0.4323(9) 0.0171(6) 0.3185(6) 0.0329(14) Uani 1 1 d . . . . .
H8C H 0.3695 -0.0126 0.3915 0.039 Uiso 1 1 calc R U . . .
H8D H 0.5194 0.0422 0.3267 0.039 Uiso 1 1 calc R U . . .
C9 C 0.1689(9) 0.1738(6) -0.0202(6) 0.0362(15) Uani 1 1 d . . . . .
H9C H 0.0802 0.1475 -0.0247 0.043 Uiso 1 1 calc R U . . .
H9D H 0.2217 0.2092 -0.0946 0.043 Uiso 1 1 calc R U . . .
C10 C 0.1023(9) 0.2585(5) 0.0468(6) 0.0354(14) Uani 1 1 d . . . . .
H10C H 0.1899 0.2881 0.0479 0.043 Uiso 1 1 calc R U . . .
H10D H 0.0211 0.3219 0.0145 0.043 Uiso 1 1 calc R U . . .
C11 C -0.0447(9) -0.1092(6) 0.2854(6) 0.0340(14) Uani 1 1 d . . . . .
H11C H 0.0301 -0.1768 0.3190 0.041 Uiso 1 1 calc R U . . .
H11D H -0.1339 -0.1326 0.2778 0.041 Uiso 1 1 calc R U . . .
C12 C -0.1110(9) -0.0276(6) 0.3570(6) 0.0364(15) Uani 1 1 d . . . . .
H12C H -0.1918 0.0373 0.3263 0.044 Uiso 1 1 calc R U . . .
H12D H -0.1639 -0.0652 0.4304 0.044 Uiso 1 1 calc R U . . .
C13 C 0.9393(8) 0.3176(6) 0.4152(6) 0.0313(13) Uani 1 1 d . . . . .
C14 C 0.7970(7) 0.2666(5) 0.4932(5) 0.0255(11) Uani 1 1 d . . . . .
C15 C 0.6986(7) 0.1723(5) 0.0789(5) 0.0246(11) Uani 1 1 d . . . . .
C16 C 0.5698(8) 0.2398(5) 0.0099(5) 0.0257(11) Uani 1 1 d . . . . .

loop_
_atom_site_aniso_label
_atom_site_aniso_U_11
_atom_site_aniso_U_22
_atom_site_aniso_U_33
_atom_site_aniso_U_23
_atom_site_aniso_U_13
_atom_site_aniso_U_12
Zn1 0.0261(4) 0.0228(3) 0.0256(3) -0.0099(3) -0.0034(3) -0.0058(3)
Zn2 0.0242(3) 0.0232(3) 0.0229(3) -0.0085(2) -0.0050(2) -0.0048(3)
O1 0.055(4) 0.049(4) 0.087(5) -0.033(4) 0.017(4) -0.030(3)
O2 0.030(3) 0.058(3) 0.055(3) -0.038(3) 0.011(2) -0.011(3)
O3 0.050(3) 0.050(3) 0.047(3) -0.026(3) 0.020(3) -0.017(3)
O4 0.037(3) 0.033(2) 0.047(3) -0.014(2) -0.005(2) -0.014(2)
O5 0.038(3) 0.061(4) 0.047(3) -0.035(3) -0.017(2) 0.007(3)
O6 0.048(3) 0.053(3) 0.068(4) -0.037(3) -0.030(3) 0.017(3)
O7 0.052(3) 0.048(3) 0.046(3) -0.025(3) -0.022(3) 0.016(3)
O8 0.053(3) 0.053(3) 0.049(3) -0.028(3) -0.024(3) -0.004(3)
N1 0.030(3) 0.027(2) 0.027(2) -0.010(2) -0.001(2) -0.007(2)
N2 0.029(3) 0.031(3) 0.037(3) -0.019(2) -0.010(2) -0.001(2)
N3 0.036(3) 0.032(3) 0.029(3) -0.012(2) -0.005(2) -0.014(2)
N4 0.030(3) 0.028(3) 0.041(3) -0.014(2) -0.011(2) -0.005(2)
N5 0.032(3) 0.027(2) 0.029(2) -0.011(2) -0.006(2) -0.008(2)
N6 0.039(3) 0.029(3) 0.030(3) -0.011(2) -0.001(2) -0.011(2)
N7 0.023(2) 0.028(2) 0.026(2) -0.007(2) -0.0021(19) -0.008(2)
N8 0.025(2) 0.029(3) 0.033(3) -0.013(2) -0.004(2) -0.005(2)
N9 0.031(3) 0.031(3) 0.029(3) -0.009(2) -0.005(2) -0.009(2)
N10 0.032(3) 0.026(2) 0.031(3) -0.010(2) -0.007(2) -0.004(2)
N11 0.031(3) 0.030(3) 0.033(3) -0.011(2) -0.007(2) -0.012(2)
N12 0.032(3) 0.027(2) 0.024(2) -0.007(2) -0.003(2) -0.006(2)
C1 0.025(3) 0.045(4) 0.047(4) -0.017(3) -0.005(3) -0.005(3)
C2 0.030(3) 0.035(3) 0.052(4) -0.014(3) -0.010(3) -0.010(3)
C3 0.033(3) 0.044(4) 0.038(3) -0.011(3) -0.012(3) -0.012(3)
C4 0.026(3) 0.033(3) 0.059(5) -0.013(3) -0.013(3) -0.003(3)
C5 0.044(4) 0.030(3) 0.030(3) -0.006(3) -0.011(3) -0.014(3)
C6 0.046(4) 0.033(3) 0.027(3) -0.007(3) -0.003(3) -0.012(3)
C7 0.025(3) 0.031(3) 0.034(3) -0.005(3) -0.007(2) -0.009(3)
C8 0.034(3) 0.040(3) 0.032(3) -0.009(3) -0.011(3) -0.014(3)
C9 0.038(4) 0.039(4) 0.028(3) 0.000(3) -0.008(3) -0.013(3)
C10 0.038(4) 0.022(3) 0.039(3) 0.000(3) -0.010(3) -0.005(3)
C11 0.035(3) 0.027(3) 0.040(3) -0.005(3) -0.008(3) -0.013(3)
C12 0.030(3) 0.040(4) 0.036(3) -0.010(3) 0.004(3) -0.015(3)
C13 0.025(3) 0.035(3) 0.037(3) -0.017(3) -0.002(2) -0.007(3)
C14 0.023(3) 0.025(3) 0.025(3) -0.005(2) -0.007(2) -0.002(2)
C15 0.025(3) 0.026(3) 0.024(3) -0.007(2) -0.004(2) -0.009(2)
C16 0.027(3) 0.030(3) 0.022(3) -0.009(2) 0.001(2) -0.013(2)

loop_
_atom_type_symbol
_atom_type_description
_atom_type_scat_dispersion_real
_atom_type_scat_dispersion_imag
_atom_type_scat_source
C C 0.0033 0.0016 'International Tables Vol C Tables 4.2.6.8 and 6.1.1.4'
H H 0.0000 0.0000 'International Tables Vol C Tables 4.2.6.8 and 6.1.1.4'
N N 0.0061 0.0033 'International Tables Vol C Tables 4.2.6.8 and 6.1.1.4'
O O 0.0106 0.0060 'International Tables Vol C Tables 4.2.6.8 and 6.1.1.4'
Zn Zn 0.2839 1.4301 'International Tables Vol C Tables 4.2.6.8 and 6.1.1.4'

loop_
_geom_angle_atom_site_label_1
_geom_angle_atom_site_label_2
_geom_angle_atom_site_label_3
_geom_angle
_geom_angle_site_symmetry_1
_geom_angle_site_symmetry_3
N1 Zn1 N6 172.1(2) . .
N1 Zn1 N3 90.8(2) . .
N6 Zn1 N3 94.8(2) . .
N1 Zn1 N5 93.0(2) . .
N6 Zn1 N5 81.1(2) . .
N3 Zn1 N5 93.5(2) . .
N1 Zn1 N2 80.2(2) . .
N6 Zn1 N2 95.4(2) . .
N3 Zn1 N2 165.3(2) . .
N5 Zn1 N2 98.6(2) . .
N1 Zn1 N4 97.2(2) . .
N6 Zn1 N4 89.2(2) . .
N3 Zn1 N4 80.5(2) . .
N5 Zn1 N4 168.2(2) . .
N2 Zn1 N4 89.0(2) . .
N12 Zn2 N10 90.3(2) . .
N12 Zn2 N11 81.3(2) . .
N10 Zn2 N11 97.0(2) . .
N12 Zn2 N7 95.7(2) . .
N10 Zn2 N7 167.9(2) . .
N11 Zn2 N7 94.3(2) . .
N12 Zn2 N9 165.6(2) . .
N10 Zn2 N9 80.8(2) . .
N11 Zn2 N9 88.5(2) . .
N7 Zn2 N9 95.2(2) . .
N12 Zn2 N8 91.9(2) . .
N10 Zn2 N8 89.6(2) . .
N11 Zn2 N8 170.5(2) . .
N7 Zn2 N8 79.7(2) . .
N9 Zn2 N8 99.3(2) . .
C1 N1 Zn1 108.4(4) . .
C1 N1 H1A 110.0 . .
Zn1 N1 H1A 110.0 . .
C1 N1 H1B 110.0 . .
Zn1 N1 H1B 110.0 . .
H1A N1 H1B 108.4 . .
C2 N2 Zn1 106.7(4) . .
C2 N2 H2A 110.4 . .
Zn1 N2 H2A 110.4 . .
C2 N2 H2B 110.4 . .
Zn1 N2 H2B 110.4 . .
H2A N2 H2B 108.6 . .
C3 N3 Zn1 108.1(4) . .
C3 N3 H3A 110.1 . .
Zn1 N3 H3A 110.1 . .
C3 N3 H3B 110.1 . .
Zn1 N3 H3B 110.1 . .
H3A N3 H3B 108.4 . .
C4 N4 Zn1 106.6(4) . .
C4 N4 H4A 110.4 . .
Zn1 N4 H4A 110.4 . .
C4 N4 H4B 110.4 . .
Zn1 N4 H4B 110.4 . .
H4A N4 H4B 108.6 . .
C5 N5 Zn1 106.6(4) . .
C5 N5 H5A 110.4 . .
Zn1 N5 H5A 110.4 . .
C5 N5 H5B 110.4 . .
Zn1 N5 H5B 110.4 . .
H5A N5 H5B 108.6 . .
C6 N6 Zn1 107.1(4) . .
C6 N6 H6A 110.3 . .
Zn1 N6 H6A 110.3 . .
C6 N6 H6B 110.3 . .
Zn1 N6 H6B 110.3 . .
H6A N6 H6B 108.6 . .
C7 N7 Zn2 109.0(4) . .
C7 N7 H7A 109.9 . .
Zn2 N7 H7A 109.9 . .
C7 N7 H7B 109.9 . .
Zn2 N7 H7B 109.9 . .
H7A N7 H7B 108.3 . .
C8 N8 Zn2 106.4(4) . .
C8 N8 H8A 110.5 . .
Zn2 N8 H8A 110.5 . .
C8 N8 H8B 110.5 . .
Zn2 N8 H8B 110.5 . .
H8A N8 H8B 108.6 . .
C9 N9 Zn2 106.5(4) . .
C9 N9 H9A 110.4 . .
Zn2 N9 H9A 110.4 . .
C9 N9 H9B 110.4 . .
Zn2 N9 H9B 110.4 . .
H9A N9 H9B 108.6 . .
C10 N10 Zn2 108.4(4) . .
C10 N10 H10A 110.0 . .
Zn2 N10 H10A 110.0 . .
C10 N10 H10B 110.0 . .
Zn2 N10 H10B 110.0 . .
H10A N10 H10B 108.4 . .
C11 N11 Zn2 107.3(4) . .
C11 N11 H11A 110.3 . .
Zn2 N11 H11A 110.3 . .
C11 N11 H11B 110.3 . .
Zn2 N11 H11B 110.3 . .
H11A N11 H11B 108.5 . .
C12 N12 Zn2 108.2(4) . .
C12 N12 H12A 110.1 . .
Zn2 N12 H12A 110.1 . .
C12 N12 H12B 110.1 . .
Zn2 N12 H12B 110.1 . .
H12A N12 H12B 108.4 . .
N1 C1 C2 109.1(6) . .
N1 C1 H1C 109.9 . .
C2 C1 H1C 109.9 . .
N1 C1 H1D 109.9 . .
C2 C1 H1D 109.9 . .
H1C C1 H1D 108.3 . .
N2 C2 C1 109.2(6) . .
N2 C2 H2C 109.8 . .
C1 C2 H2C 109.8 . .
N2 C2 H2D 109.8 . .
C1 C2 H2D 109.8 . .
H2C C2 H2D 108.3 . .
N3 C3 C4 109.5(6) . .
N3 C3 H3C 109.8 . .
C4 C3 H3C 109.8 . .
N3 C3 H3D 109.8 . .
C4 C3 H3D 109.8 . .
H3C C3 H3D 108.2 . .
N4 C4 C3 109.0(6) . .
N4 C4 H4C 109.9 . .
C3 C4 H4C 109.9 . .
N4 C4 H4D 109.9 . .
C3 C4 H4D 109.9 . .
H4C C4 H4D 108.3 . .
N5 C5 C6 109.1(5) . .
N5 C5 H5C 109.9 . .
C6 C5 H5C 109.9 . .
N5 C5 H5D 109.9 . .
C6 C5 H5D 109.9 . .
H5C C5 H5D 108.3 . .
N6 C6 C5 110.0(6) . .
N6 C6 H6C 109.7 . .
C5 C6 H6C 109.7 . .
N6 C6 H6D 109.7 . .
C5 C6 H6D 109.7 . .
H6C C6 H6D 108.2 . .
N7 C7 C8 109.5(5) . .
N7 C7 H7C 109.8 . .
C8 C7 H7C 109.8 . .
N7 C7 H7D 109.8 . .
C8 C7 H7D 109.8 . .
H7C C7 H7D 108.2 . .
N8 C8 C7 109.1(5) . .
N8 C8 H8C 109.9 . .
C7 C8 H8C 109.9 . .
N8 C8 H8D 109.9 . .
C7 C8 H8D 109.9 . .
H8C C8 H8D 108.3 . .
N9 C9 C10 109.5(6) . .
N9 C9 H9C 109.8 . .
C10 C9 H9C 109.8 . .
N9 C9 H9D 109.8 . .
C10 C9 H9D 109.8 . .
H9C C9 H9D 108.2 . .
N10 C10 C9 109.1(5) . .
N10 C10 H10C 109.9 . .
C9 C10 H10C 109.9 . .
N10 C10 H10D 109.9 . .
C9 C10 H10D 109.9 . .
H10C C10 H10D 108.3 . .
N11 C11 C12 109.2(5) . .
N11 C11 H11C 109.8 . .
C12 C11 H11C 109.8 . .
N11 C11 H11D 109.8 . .
C12 C11 H11D 109.8 . .
H11C C11 H11D 108.3 . .
N12 C12 C11 109.2(6) . .
N12 C12 H12C 109.8 . .
C11 C12 H12C 109.8 . .
N12 C12 H12D 109.8 . .
C11 C12 H12D 109.8 . .
H12C C12 H12D 108.3 . .
O2 C13 O1 126.0(7) . .
O2 C13 C14 117.5(6) . .
O1 C13 C14 116.4(6) . .
O3 C14 O4 125.4(6) . .
O3 C14 C13 116.7(6) . .
O4 C14 C13 117.9(6) . .
O6 C15 O5 126.3(6) . .
O6 C15 C16 117.2(5) . .
O5 C15 C16 116.5(6) . .
O8 C16 O7 125.4(7) . .
O8 C16 C15 116.8(6) . .
O7 C16 C15 117.8(5) . .

loop_
_geom_bond_atom_site_label_1
_geom_bond_atom_site_label_2
_geom_bond_distance
_geom_bond_site_symmetry_2
Zn1 N1 2.175(5) .
Zn1 N6 2.177(6) .
Zn1 N3 2.186(5) .
Zn1 N5 2.190(5) .
Zn1 N2 2.205(5) .
Zn1 N4 2.207(6) .
Zn2 N12 2.160(5) .
Zn2 N10 2.169(5) .
Zn2 N11 2.176(5) .
Zn2 N7 2.178(5) .
Zn2 N9 2.189(6) .
Zn2 N8 2.235(5) .
O1 C13 1.232(9) .
O2 C13 1.231(8) .
O3 C14 1.230(8) .
O4 C14 1.264(8) .
O5 C15 1.250(8) .
O6 C15 1.226(8) .
O7 C16 1.241(8) .
O8 C16 1.238(8) .
N1 C1 1.462(9) .
N1 H1A 0.9900 .
N1 H1B 0.9900 .
N2 C2 1.467(10) .
N2 H2A 0.9900 .
N2 H2B 0.9900 .
N3 C3 1.466(9) .
N3 H3A 0.9900 .
N3 H3B 0.9900 .
N4 C4 1.471(9) .
N4 H4A 0.9900 .
N4 H4B 0.9900 .
N5 C5 1.465(9) .
N5 H5A 0.9900 .
N5 H5B 0.9900 .
N6 C6 1.461(9) .
N6 H6A 0.9900 .
N6 H6B 0.9900 .
N7 C7 1.469(8) .
N7 H7A 0.9900 .
N7 H7B 0.9900 .
N8 C8 1.470(9) .
N8 H8A 0.9900 .
N8 H8B 0.9900 .
N9 C9 1.478(9) .
N9 H9A 0.9900 .
N9 H9B 0.9900 .
N10 C10 1.460(9) .
N10 H10A 0.9900 .
N10 H10B 0.9900 .
N11 C11 1.471(9) .
N11 H11A 0.9900 .
N11 H11B 0.9900 .
N12 C12 1.477(9) .
N12 H12A 0.9900 .
N12 H12B 0.9900 .
C1 C2 1.515(11) .
C1 H1C 0.9900 .
C1 H1D 0.9900 .
C2 H2C 0.9900 .
C2 H2D 0.9900 .
C3 C4 1.525(11) .
C3 H3C 0.9900 .
C3 H3D 0.9900 .
C4 H4C 0.9900 .
C4 H4D 0.9900 .
C5 C6 1.518(10) .
C5 H5C 0.9900 .
C5 H5D 0.9900 .
C6 H6C 0.9900 .
C6 H6D 0.9900 .
C7 C8 1.512(10) .
C7 H7C 0.9900 .
C7 H7D 0.9900 .
C8 H8C 0.9900 .
C8 H8D 0.9900 .
C9 C10 1.515(11) .
C9 H9C 0.9900 .
C9 H9D 0.9900 .
C10 H10C 0.9900 .
C10 H10D 0.9900 .
C11 C12 1.527(10) .
C11 H11C 0.9900 .
C11 H11D 0.9900 .
C12 H12C 0.9900 .
C12 H12D 0.9900 .
C13 C14 1.562(9) .
C15 C16 1.568(9) .

loop_
_geom_hbond_atom_site_label_D
_geom_hbond_atom_site_label_H
_geom_hbond_atom_site_label_A
_geom_hbond_distance_DH
_geom_hbond_distance_HA
_geom_hbond_distance_DA
_geom_hbond_angle_DHA
_geom_hbond_site_symmetry_A
C5 H5D O2 0.99 2.62 3.572(9) 161.8 1_455
C4 H4D O1 0.99 2.61 3.470(10) 144.7 1_455
N12 H12B O4 0.99 2.16 3.028(8) 146.1 1_455
N12 H12B O2 0.99 2.47 3.300(8) 141.7 1_455
N12 H12A O4 0.99 2.13 3.113(8) 174.4 2_656
N11 H11B O6 0.99 2.43 3.146(9) 128.6 2_655
N11 H11A O6 0.99 1.99 2.970(8) 173.1 1_455
N10 H10B O2 0.99 2.18 3.083(8) 150.7 1_455
N10 H10A O5 0.99 2.00 2.983(8) 171.5 1_455
N9 H9B O8 0.99 2.59 3.368(8) 135.4 2_655
N9 H9B O6 0.99 2.21 3.093(8) 148.3 2_655
N9 H9A O8 0.99 2.19 3.130(9) 157.0 .
N8 H8B O2 0.99 2.01 2.926(8) 152.7 1_455
N7 H7B O8 0.99 1.96 2.924(7) 162.8 2_655
N7 H7A O4 0.99 2.60 3.431(8) 141.5 2_656
N7 H7A O3 0.99 2.19 3.147(8) 162.6 2_656
N6 H6B O1 0.99 2.11 3.097(10) 172.9 1_455
N6 H6A O3 0.99 2.66 3.472(8) 139.8 2_666
N6 H6A O1 0.99 2.09 2.969(9) 146.4 2_666
N5 H5B O4 0.99 2.13 3.058(8) 154.7 .
N5 H5A O5 0.99 2.12 2.977(8) 143.6 .
N4 H4B O8 0.99 2.19 3.168(9) 168.9 2_665
N4 H4A O3 0.99 2.10 2.981(9) 147.1 2_666
N3 H3B O2 0.99 2.17 3.135(8) 165.9 1_455
N3 H3B O1 0.99 2.55 3.366(9) 139.3 1_455
N3 H3A O7 0.99 1.98 2.947(8) 163.3 .
N2 H2B O3 0.99 2.58 3.547(9) 164.8 .
N2 H2A O3 0.99 2.06 2.983(8) 154.7 2_666
N1 H1B O7 0.99 2.06 3.042(8) 169.7 2_665
N1 H1A O5 0.99 2.22 3.135(8) 153.5 .

loop_
_geom_torsion_atom_site_label_1
_geom_torsion_atom_site_label_2
_geom_torsion_atom_site_label_3
_geom_torsion_atom_site_label_4
_geom_torsion
_geom_torsion_site_symmetry_1
_geom_torsion_site_symmetry_2
_geom_torsion_site_symmetry_3
_geom_torsion_site_symmetry_4
Zn1 N1 C1 C2 -41.6(7) . . . .
Zn1 N2 C2 C1 -43.5(6) . . . .
N1 C1 C2 N2 58.7(8) . . . .
Zn1 N3 C3 C4 -40.7(6) . . . .
Zn1 N4 C4 C3 -43.9(7) . . . .
N3 C3 C4 N4 58.6(8) . . . .
Zn1 N5 C5 C6 -42.8(6) . . . .
Zn1 N6 C6 C5 -41.4(7) . . . .
N5 C5 C6 N6 58.6(8) . . . .
Zn2 N7 C7 C8 40.8(6) . . . .
Zn2 N8 C8 C7 44.1(6) . . . .
N7 C7 C8 N8 -58.6(7) . . . .
Zn2 N9 C9 C10 42.9(6) . . . .
Zn2 N10 C10 C9 41.0(7) . . . .
N9 C9 C10 N10 -57.9(8) . . . .
Zn2 N11 C11 C12 42.4(6) . . . .
Zn2 N12 C12 C11 40.2(6) . . . .
N11 C11 C12 N12 -56.8(7) . . . .
O2 C13 C14 O3 166.2(7) . . . .
O1 C13 C14 O3 -18.2(10) . . . .
O2 C13 C14 O4 -11.9(10) . . . .
O1 C13 C14 O4 163.7(7) . . . .
O6 C15 C16 O8 2.7(9) . . . .
O5 C15 C16 O8 -177.2(7) . . . .
O6 C15 C16 O7 -177.6(7) . . . .
O5 C15 C16 O7 2.5(9) . . . .
